data_4315956
loop_
_publ_author_name
'Amanda C. Bowman'
'Carsten Milsmann'
'Eckhard Bill'
'Emil Lobkovsky'
'Thomas Weyherm\"uller'
'Karl Wieghardt'
'Paul J. Chirik'

_publ_section_title
;
 Reduced N-Alkyl Substituted Bis(imino)pyridine Cobalt Complexes:
 Molecular and Electronic Structures for Compounds Varying by Three
 Oxidation States
;
_journal_name_full 'Inorganic Chemistry'
_journal_page_first 6110
_journal_page_last 6123
_journal_paper_doi 10.1021/ic100717w
_journal_volume 49
_journal_year 2010
_chemical_formula_moiety 'C16 H26 Co N3'
_chemical_formula_sum 'C16 H26 Co N3'
_chemical_formula_weight 319.33
_chemical_name_systematic
; 
 ? 
;
_space_group_IT_number 14
_symmetry_cell_setting monoclinic
_symmetry_space_group_name_Hall '-P 2ybc'
_symmetry_space_group_name_H-M 'P 1 21/c 1'
_atom_sites_solution_hydrogens mixed
_atom_sites_solution_primary direct
_atom_sites_solution_secondary difmap
_audit_creation_method SHELXL-97
_cell_angle_alpha 90.00
_cell_angle_beta 100.1670(10)
_cell_angle_gamma 90.00
_cell_formula_units_Z 4
_cell_length_a 11.2905(5)
_cell_length_b 7.9626(3)
_cell_length_c 18.4333(8)
_cell_measurement_reflns_used 2558
_cell_measurement_temperature 173(2)
_cell_measurement_theta_max 24.16
_cell_measurement_theta_min 2.24
_cell_volume 1631.16(12)
_computing_cell_refinement 'Bruker SAINT+'
_computing_data_collection 'Bruker APEX2'
_computing_data_reduction 'Bruker SAINT+'
_computing_molecular_graphics 'Bruker SHELXTL'
_computing_publication_material 'Bruker SHELXTL'
_computing_structure_refinement 'SHELXL-97 (Sheldrick, 1997)'
_computing_structure_solution 'SHELXS-97 (Sheldrick, 1990)'
_diffrn_ambient_temperature 173(2)
_diffrn_measured_fraction_theta_full 0.998
_diffrn_measured_fraction_theta_max 0.998
_diffrn_measurement_device_type 'Bruker X8 APEX II diffractometer'
_diffrn_measurement_method 'phi and omega scans'
_diffrn_radiation_monochromator graphite
_diffrn_radiation_source 'fine-focus sealed tube'
_diffrn_radiation_type MoK\a
_diffrn_radiation_wavelength 0.71073
_diffrn_reflns_av_R_equivalents 0.0464
_diffrn_reflns_av_sigmaI/netI 0.0576
_diffrn_reflns_limit_h_max 14
_diffrn_reflns_limit_h_min -14
_diffrn_reflns_limit_k_max 10
_diffrn_reflns_limit_k_min -7
_diffrn_reflns_limit_l_max 23
_diffrn_reflns_limit_l_min -23
_diffrn_reflns_number 12346
_diffrn_reflns_theta_full 27.48
_diffrn_reflns_theta_max 27.48
_diffrn_reflns_theta_min 1.83
_diffrn_standards_number 0
_exptl_absorpt_coefficient_mu 1.047
_exptl_absorpt_correction_T_max 0.8588
_exptl_absorpt_correction_T_min 0.8024
_exptl_absorpt_correction_type multi-scan
_exptl_absorpt_process_details SADABS
_exptl_crystal_colour black
_exptl_crystal_density_diffrn 1.300
_exptl_crystal_density_method 'not measured'
_exptl_crystal_description block
_exptl_crystal_F_000 680
_exptl_crystal_size_max 0.22
_exptl_crystal_size_mid 0.20
_exptl_crystal_size_min 0.15
_refine_diff_density_max 0.512
_refine_diff_density_min -0.369
_refine_diff_density_rms 0.075
_refine_ls_extinction_method none
_refine_ls_goodness_of_fit_ref 1.084
_refine_ls_hydrogen_treatment mixed
_refine_ls_matrix_type full
_refine_ls_number_parameters 208
_refine_ls_number_reflns 3730
_refine_ls_number_restraints 0
_refine_ls_restrained_S_all 1.084
_refine_ls_R_factor_all 0.0649
_refine_ls_R_factor_gt 0.0407
_refine_ls_shift/su_max 0.013
_refine_ls_shift/su_mean 0.000
_refine_ls_structure_factor_coef Fsqd
_refine_ls_weighting_details 'calc w=1/[\s^2^(Fo^2^)+(0.0396P)^2^+0.1476P] where P=(Fo^2^+2Fc^2^)/3'
_refine_ls_weighting_scheme calc
_refine_ls_wR_factor_gt 0.0879
_refine_ls_wR_factor_ref 0.0973
_reflns_number_gt 2707
_reflns_number_total 3730
_reflns_threshold_expression >2sigma(I)
_cod_data_source_file ic100717w_si_001_2.cif
_cod_data_source_block iPrAPDICoMe
_cod_depositor_comments
;
The following automatic conversions were performed:

'_symmetry_cell_setting' value 'Monoclinic' changed to 'monoclinic'
according to the built-in table from CIF Core dictionary named
'cif_core.dic' version 2.4.1 from 2010-06-29.

Automatic conversion script
Id: cif_fix_values 1646 2011-03-28 12:23:43Z adriana 
;
_cod_database_code 4315956

loop_
_symmetry_equiv_pos_as_xyz
'x, y, z'
'-x, y+1/2, -z+1/2'
'-x, -y, -z'
'x, -y-1/2, z-1/2'

loop_
_atom_site_label
_atom_site_type_symbol
_atom_site_fract_x
_atom_site_fract_y
_atom_site_fract_z
_atom_site_U_iso_or_equiv
_atom_site_adp_type
_atom_site_occupancy
_atom_site_symmetry_multiplicity
_atom_site_calc_flag
_atom_site_refinement_flags
_atom_site_disorder_assembly
_atom_site_disorder_group
Co1 Co 0.74165(2) 0.64055(3) 0.169990(14) 0.02064(7) Uani 1 1 d . . .
N1 N 0.82582(14) 0.4322(2) 0.16465(9) 0.0221(4) Uani 1 1 d . . .
N2 N 0.74698(13) 0.5715(2) 0.26391(8) 0.0209(4) Uani 1 1 d . . .
N3 N 0.63763(14) 0.8061(2) 0.19991(9) 0.0240(4) Uani 1 1 d . . .
C1 C 0.9262(2) 0.1912(3) 0.24097(12) 0.0345(6) Uani 1 1 d . . .
H1A H 0.9495 0.1545 0.1947 0.052 Uiso 1 1 calc R . .
H1B H 0.8747 0.1057 0.2578 0.052 Uiso 1 1 calc R . .
H1C H 0.9985 0.2071 0.2784 0.052 Uiso 1 1 calc R . .
C2 C 0.85834(17) 0.3542(2) 0.22859(11) 0.0245(5) Uani 1 1 d . . .
C3 C 0.82032(17) 0.4389(2) 0.28957(10) 0.0225(5) Uani 1 1 d . . .
C4 C 0.84924(19) 0.4074(3) 0.36438(12) 0.0288(5) Uani 1 1 d . . .
C5 C 0.80830(19) 0.5155(3) 0.41410(11) 0.0309(5) Uani 1 1 d . . .
C6 C 0.73881(18) 0.6545(3) 0.38778(11) 0.0278(5) Uani 1 1 d . . .
C7 C 0.70874(17) 0.6827(2) 0.31261(11) 0.0230(5) Uani 1 1 d . . .
C8 C 0.64012(17) 0.8145(2) 0.27199(11) 0.0241(5) Uani 1 1 d . . .
C9 C 0.5773(2) 0.9448(3) 0.31045(12) 0.0376(6) Uani 1 1 d . . .
H9A H 0.6008 1.0570 0.2964 0.056 Uiso 1 1 calc R . .
H9B H 0.6003 0.9308 0.3639 0.056 Uiso 1 1 calc R . .
H9C H 0.4901 0.9314 0.2961 0.056 Uiso 1 1 calc R . .
C10 C 0.85225(19) 0.3499(3) 0.09734(11) 0.0280(5) Uani 1 1 d . . .
C11 C 0.7601(2) 0.3996(3) 0.03059(12) 0.0365(6) Uani 1 1 d . . .
H11A H 0.6789 0.3817 0.0411 0.055 Uiso 1 1 calc R . .
H11B H 0.7714 0.3308 -0.0117 0.055 Uiso 1 1 calc R . .
H11C H 0.7705 0.5184 0.0193 0.055 Uiso 1 1 calc R . .
C12 C 0.9810(2) 0.3867(3) 0.08709(13) 0.0409(6) Uani 1 1 d . . .
H12A H 0.9898 0.5071 0.0785 0.061 Uiso 1 1 calc R . .
H12B H 0.9988 0.3234 0.0447 0.061 Uiso 1 1 calc R . .
H12C H 1.0371 0.3531 0.1315 0.061 Uiso 1 1 calc R . .
C13 C 0.55133(18) 0.9159(3) 0.15113(12) 0.0271(5) Uani 1 1 d . . .
C14 C 0.6082(2) 1.0823(3) 0.13530(14) 0.0389(6) Uani 1 1 d . . .
H14A H 0.6420 1.1374 0.1819 0.058 Uiso 1 1 calc R . .
H14B H 0.5469 1.1549 0.1069 0.058 Uiso 1 1 calc R . .
H14C H 0.6725 1.0617 0.1069 0.058 Uiso 1 1 calc R . .
C15 C 0.50064(19) 0.8236(3) 0.08105(12) 0.0344(6) Uani 1 1 d . . .
H15A H 0.5655 0.7993 0.0536 0.052 Uiso 1 1 calc R . .
H15B H 0.4395 0.8933 0.0508 0.052 Uiso 1 1 calc R . .
H15C H 0.4641 0.7180 0.0932 0.052 Uiso 1 1 calc R . .
C16 C 0.81456(19) 0.7797(3) 0.10146(11) 0.0297(5) Uani 1 1 d . . .
H16A H 0.8445 0.8845 0.1259 0.045 Uiso 1 1 calc R . .
H16B H 0.7540 0.8055 0.0579 0.045 Uiso 1 1 calc R . .
H16C H 0.8815 0.7185 0.0864 0.045 Uiso 1 1 calc R . .
H10 H 0.8448(18) 0.229(3) 0.1032(11) 0.035(6) Uiso 1 1 d . . .
H5 H 0.8247(19) 0.500(3) 0.4632(12) 0.049(7) Uiso 1 1 d . . .
H4 H 0.9048(18) 0.312(2) 0.3814(11) 0.036(6) Uiso 1 1 d . . .
H13 H 0.4829(17) 0.941(2) 0.1786(10) 0.025(5) Uiso 1 1 d . . .
H6 H 0.7091(19) 0.727(3) 0.4211(12) 0.043(7) Uiso 1 1 d . . .

loop_
_atom_site_aniso_label
_atom_site_aniso_U_11
_atom_site_aniso_U_22
_atom_site_aniso_U_33
_atom_site_aniso_U_23
_atom_site_aniso_U_13
_atom_site_aniso_U_12
Co1 0.02090(14) 0.02042(14) 0.02052(13) 0.00117(11) 0.00344(10) 0.00059(12)
N1 0.0199(8) 0.0234(8) 0.0229(8) -0.0028(7) 0.0034(7) -0.0018(7)
N2 0.0183(8) 0.0208(8) 0.0240(9) 0.0013(7) 0.0045(7) 0.0020(7)
N3 0.0217(8) 0.0210(8) 0.0291(9) 0.0029(7) 0.0038(7) 0.0007(7)
C1 0.0374(12) 0.0295(11) 0.0343(12) -0.0003(10) 0.0002(10) 0.0093(10)
C2 0.0202(10) 0.0227(10) 0.0297(11) -0.0014(9) 0.0018(8) -0.0004(9)
C3 0.0211(10) 0.0226(10) 0.0238(10) 0.0020(8) 0.0041(8) -0.0014(9)
C4 0.0279(11) 0.0285(11) 0.0295(11) 0.0043(9) 0.0036(9) 0.0030(10)
C5 0.0329(12) 0.0387(12) 0.0203(10) 0.0030(10) 0.0024(9) -0.0011(10)
C6 0.0282(11) 0.0337(12) 0.0219(10) -0.0027(9) 0.0057(9) -0.0020(10)
C7 0.0206(10) 0.0256(10) 0.0239(10) -0.0006(8) 0.0068(8) -0.0015(9)
C8 0.0210(10) 0.0237(10) 0.0281(11) -0.0013(9) 0.0055(9) 0.0005(9)
C9 0.0406(13) 0.0372(13) 0.0367(13) -0.0012(10) 0.0113(11) 0.0115(11)
C10 0.0318(11) 0.0243(11) 0.0284(11) -0.0042(9) 0.0065(9) 0.0008(10)
C11 0.0435(13) 0.0365(13) 0.0273(11) -0.0090(10) -0.0001(10) -0.0016(11)
C12 0.0402(13) 0.0451(14) 0.0410(13) -0.0068(11) 0.0169(11) 0.0031(11)
C13 0.0205(10) 0.0275(11) 0.0328(11) 0.0050(9) 0.0037(9) 0.0046(9)
C14 0.0378(13) 0.0225(11) 0.0544(15) 0.0082(11) 0.0028(12) 0.0027(10)
C15 0.0286(12) 0.0351(12) 0.0362(13) 0.0067(10) -0.0034(10) -0.0010(10)
C16 0.0315(11) 0.0299(12) 0.0295(11) 0.0020(9) 0.0102(9) 0.0017(10)

loop_
_atom_type_symbol
_atom_type_description
_atom_type_scat_dispersion_real
_atom_type_scat_dispersion_imag
_atom_type_scat_source
C C 0.0033 0.0016 'International Tables Vol C Tables 4.2.6.8 and 6.1.1.4'
H H 0.0000 0.0000 'International Tables Vol C Tables 4.2.6.8 and 6.1.1.4'
N N 0.0061 0.0033 'International Tables Vol C Tables 4.2.6.8 and 6.1.1.4'
Co Co 0.3494 0.9721 'International Tables Vol C Tables 4.2.6.8 and 6.1.1.4'

loop_
_geom_angle_atom_site_label_1
_geom_angle_atom_site_label_2
_geom_angle_atom_site_label_3
_geom_angle
_geom_angle_site_symmetry_1
_geom_angle_site_symmetry_3
_geom_angle_publ_flag
N2 Co1 N3 81.46(7) . . ?
N2 Co1 N1 81.58(7) . . ?
N3 Co1 N1 160.83(7) . . ?
N2 Co1 C16 147.11(8) . . ?
N3 Co1 C16 98.34(8) . . ?
N1 Co1 C16 100.75(8) . . ?
C2 N1 C10 118.22(16) . . ?
C2 N1 Co1 114.87(13) . . ?
C10 N1 Co1 126.85(12) . . ?
C3 N2 C7 120.46(16) . . ?
C3 N2 Co1 118.68(13) . . ?
C7 N2 Co1 117.75(13) . . ?
C8 N3 C13 118.16(16) . . ?
C8 N3 Co1 114.75(13) . . ?
C13 N3 Co1 126.98(13) . . ?
N1 C2 C3 113.62(17) . . ?
N1 C2 C1 126.37(18) . . ?
C3 C2 C1 119.99(18) . . ?
N2 C3 C4 120.31(18) . . ?
N2 C3 C2 109.63(16) . . ?
C4 C3 C2 130.04(18) . . ?
C3 C4 C5 119.76(19) . . ?
C6 C5 C4 119.54(19) . . ?
C7 C6 C5 120.03(19) . . ?
N2 C7 C6 119.74(18) . . ?
N2 C7 C8 109.34(17) . . ?
C6 C7 C8 130.92(19) . . ?
N3 C8 C7 113.60(17) . . ?
N3 C8 C9 125.40(18) . . ?
C7 C8 C9 121.00(18) . . ?
N1 C10 C11 110.72(17) . . ?
N1 C10 C12 110.87(17) . . ?
C11 C10 C12 112.42(18) . . ?
N3 C13 C15 109.89(17) . . ?
N3 C13 C14 111.95(16) . . ?
C15 C13 C14 111.66(18) . . ?

loop_
_geom_bond_atom_site_label_1
_geom_bond_atom_site_label_2
_geom_bond_distance
_geom_bond_site_symmetry_2
_geom_bond_publ_flag
Co1 N2 1.8072(16) . ?
Co1 N3 1.9103(16) . ?
Co1 N1 1.9228(16) . ?
Co1 C16 1.967(2) . ?
N1 C2 1.326(2) . ?
N1 C10 1.479(2) . ?
N2 C3 1.373(2) . ?
N2 C7 1.383(2) . ?
N3 C8 1.326(2) . ?
N3 C13 1.488(3) . ?
C1 C2 1.504(3) . ?
C2 C3 1.440(3) . ?
C3 C4 1.383(3) . ?
C4 C5 1.394(3) . ?
C5 C6 1.393(3) . ?
C6 C7 1.385(3) . ?
C7 C8 1.434(3) . ?
C8 C9 1.503(3) . ?
C10 C11 1.517(3) . ?
C10 C12 1.527(3) . ?
C13 C15 1.508(3) . ?
C13 C14 1.523(3) . ?
